data_1553766
loop_
_publ_author_name
'Schneeweis, Arno'
'Neidlinger, Andreas'
'Reiss, Guido J.'
'Frank, Walter'
'Heinze, Katja'
'M\"uller, Thomas J. J.'

_publ_section_title
;
 Radical cation and dication of a
 4H-dithieno[2,3-b:3&#x2032;,2&#x2032;-e][1,4]-thiazine
;
_journal_issue 5
_journal_name_full 'Organic Chemistry Frontiers'
_journal_page_first 839
_journal_paper_doi 10.1039/C7QO00188F
_journal_volume 4
_journal_year 2017
_chemical_formula_moiety 'C18 H17 N S3'
_chemical_formula_sum 'C18 H17 N S3'
_chemical_formula_weight 343.51
_space_group_crystal_system triclinic
_space_group_IT_number 2
_space_group_name_Hall '-P 1'
_space_group_name_H-M_alt 'P -1'
_atom_sites_solution_hydrogens mixed
_atom_sites_solution_primary direct
_atom_sites_solution_secondary difmap
_audit_creation_method SHELXL-2014/7
_audit_update_record
;
2017-02-24 deposited with the CCDC.
2017-04-04 downloaded from the CCDC.
;
_cell_angle_alpha 113.51(2)
_cell_angle_beta 114.37(2)
_cell_angle_gamma 96.715(18)
_cell_formula_units_Z 4
_cell_length_a 12.112(3)
_cell_length_b 13.064(3)
_cell_length_c 13.586(3)
_cell_measurement_reflns_used 12759
_cell_measurement_temperature 295(2)
_cell_measurement_theta_max 28.6374
_cell_measurement_theta_min 2.7933
_cell_volume 1690.6(9)
_computing_cell_refinement
;
Agilent Technologies: <i>CrysAlis PRO</i> Software system, version
1.171.35.15, Agilent Technologies UK Ltd, Oxford, UK 2011.
;
_computing_data_collection
;
Agilent Technologies: <i>CrysAlis PRO</i> Software system, version
1.171.35.15, Agilent Technologies UK Ltd, Oxford, UK 2011.
;
_computing_data_reduction
;
Agilent Technologies: <i>CrysAlis PRO</i> Software system, version
1.171.35.15, Agilent Technologies UK Ltd, Oxford, UK 2011.
;
_computing_molecular_graphics 'Diamond 3.2i [3]'
_computing_publication_material 'SHELXL-2014/7 (Sheldrick, 2014)'
_computing_structure_refinement 'SHELXL-2014/7 (Sheldrick, 2014)'
_computing_structure_solution 'SHELXT-2014/6 [2]'
_diffrn_ambient_temperature 295(2)
_diffrn_detector_area_resol_mean 16.2711
_diffrn_measured_fraction_theta_full 0.999
_diffrn_measured_fraction_theta_max 0.999
_diffrn_measurement_device_type Xcalibur-EOS
_diffrn_measurement_method omega
_diffrn_radiation_type MoK\a
_diffrn_radiation_wavelength 0.71073
_diffrn_reflns_av_R_equivalents 0.1069
_diffrn_reflns_av_unetI/netI 0.0553
_diffrn_reflns_Laue_measured_fraction_full 0.999
_diffrn_reflns_Laue_measured_fraction_max 0.999
_diffrn_reflns_limit_h_max 15
_diffrn_reflns_limit_h_min -15
_diffrn_reflns_limit_k_max 16
_diffrn_reflns_limit_k_min -16
_diffrn_reflns_limit_l_max 17
_diffrn_reflns_limit_l_min -17
_diffrn_reflns_number 42642
_diffrn_reflns_point_group_measured_fraction_full 0.999
_diffrn_reflns_point_group_measured_fraction_max 0.999
_diffrn_reflns_theta_full 26.499
_diffrn_reflns_theta_max 26.499
_diffrn_reflns_theta_min 2.818
_exptl_absorpt_coefficient_mu 0.434
_exptl_absorpt_correction_T_max 1.000
_exptl_absorpt_correction_T_min 0.616
_exptl_absorpt_correction_type multi-scan
_exptl_absorpt_process_details
;
CrysAlisPro, Oxford Diffraction Ltd., Version 1.171.34.44  
 
Empirical absorption correction using spherical harmonics,
 implemented in SCALE3 ABSPACK scaling algorithm.
;
_exptl_crystal_colour yellow
_exptl_crystal_density_diffrn 1.350
_exptl_crystal_description needle
_exptl_crystal_F_000 720
_exptl_crystal_size_max 0.400
_exptl_crystal_size_mid 0.150
_exptl_crystal_size_min 0.070
_refine_diff_density_max 0.537
_refine_diff_density_min -0.422
_refine_diff_density_rms 0.076
_refine_ls_extinction_method none
_refine_ls_goodness_of_fit_ref 1.198
_refine_ls_hydrogen_treatment mixed
_refine_ls_matrix_type full
_refine_ls_number_parameters 407
_refine_ls_number_reflns 6998
_refine_ls_number_restraints 0
_refine_ls_restrained_S_all 1.198
_refine_ls_R_factor_all 0.0962
_refine_ls_R_factor_gt 0.0668
_refine_ls_shift/su_max 0.000
_refine_ls_shift/su_mean 0.000
_refine_ls_structure_factor_coef Fsqd
_refine_ls_weighting_details 'w=1/[\s^2^(Fo^2^)+(0.0160P)^2^+2.0000P] where P=(Fo^2^+2Fc^2^)/3'
_refine_ls_weighting_scheme calc
_refine_ls_wR_factor_gt 0.1361
_refine_ls_wR_factor_ref 0.1532
_reflns_Friedel_coverage 0.000
_reflns_number_gt 4740
_reflns_number_total 6998
_reflns_threshold_expression 'I > 2\s(I)'
_cod_data_source_file c7qo00188f2.cif
_cod_data_source_block exp_1123
_cod_original_cell_volume 1690.6(8)
_cod_database_code 1553766
_shelx_shelxl_version_number 2014/7
_shelx_space_group_comment
;
The symmetry employed for this shelxl refinement is uniquely defined
by the following loop, which should always be used as a source of
symmetry information in preference to the above space-group names.
They are only intended as comments.
;
_shelx_estimated_absorpt_t_min 0.846
_shelx_estimated_absorpt_t_max 0.970

loop_
_space_group_symop_operation_xyz
'x, y, z'
'-x, -y, -z'

loop_
_atom_site_label
_atom_site_type_symbol
_atom_site_fract_x
_atom_site_fract_y
_atom_site_fract_z
_atom_site_U_iso_or_equiv
_atom_site_adp_type
_atom_site_occupancy
_atom_site_site_symmetry_order
_atom_site_calc_flag
_atom_site_refinement_flags_posn
_atom_site_refinement_flags_adp
S1 S -0.03120(10) 0.14813(9) -0.21957(11) 0.0627(3) Uani 1 1 d . .
S2 S 0.07379(10) 0.41575(9) -0.06192(10) 0.0582(3) Uani 1 1 d . .
S3 S 0.25172(10) 0.60550(9) 0.20834(10) 0.0599(3) Uani 1 1 d . .
S4 S 0.17643(12) 0.11429(10) 0.17854(11) 0.0668(3) Uani 1 1 d . .
S5 S 0.25207(11) 0.14430(8) 0.43304(10) 0.0602(3) Uani 1 1 d . .
S6 S 0.17335(14) 0.23359(12) 0.62836(13) 0.0805(4) Uani 1 1 d . .
N1 N 0.3283(3) 0.3539(3) -0.0012(3) 0.0478(7) Uani 1 1 d . .
N2 N 0.2733(3) 0.4020(2) 0.4805(3) 0.0510(8) Uani 1 1 d . .
C1 C 0.0716(4) 0.0707(4) -0.2263(4) 0.0625(11) Uani 1 1 d . .
H11 H 0.040(5) -0.011(4) -0.285(4) 0.083(15) Uiso 1 1 d . .
C2 C 0.1967(4) 0.1409(3) -0.1514(4) 0.0535(9) Uani 1 1 d . .
H21 H 0.2655 0.1131 -0.1430 0.064 Uiso 1 1 calc R U
C3 C 0.2101(3) 0.2611(3) -0.0876(3) 0.0432(8) Uani 1 1 d . .
C4 C 0.0959(3) 0.2793(3) -0.1169(3) 0.0467(8) Uani 1 1 d . .
C5 C 0.2226(3) 0.4845(3) 0.0775(3) 0.0480(9) Uani 1 1 d . .
C6 C 0.3277(3) 0.4518(3) 0.0912(3) 0.0442(8) Uani 1 1 d . .
C7 C 0.4364(4) 0.5297(3) 0.2106(4) 0.0564(10) Uani 1 1 d . .
H71 H 0.5176 0.5221 0.2364 0.068 Uiso 1 1 calc R U
C8 C 0.4089(4) 0.6155(4) 0.2821(4) 0.0609(11) Uani 1 1 d . .
H81 H 0.4691 0.6741 0.3632 0.073 Uiso 1 1 calc R U
C9 C 0.4436(3) 0.3231(3) 0.0245(3) 0.0457(8) Uani 1 1 d . .
C10 C 0.4870(4) 0.2772(4) 0.1018(4) 0.0600(10) Uani 1 1 d . .
H101 H 0.4430 0.2674 0.1413 0.072 Uiso 1 1 calc R U
C11 C 0.5956(4) 0.2452(4) 0.1219(4) 0.0603(10) Uani 1 1 d . .
H111 H 0.6240 0.2145 0.1753 0.072 Uiso 1 1 calc R U
C12 C 0.6632(3) 0.2578(3) 0.0639(4) 0.0501(9) Uani 1 1 d . .
C13 C 0.6178(4) 0.3047(4) -0.0126(4) 0.0599(11) Uani 1 1 d . .
H131 H 0.6611 0.3144 -0.0528 0.072 Uiso 1 1 calc R U
C14 C 0.5098(4) 0.3380(4) -0.0323(4) 0.0566(10) Uani 1 1 d . .
H141 H 0.4822 0.3706 -0.0840 0.068 Uiso 1 1 calc R U
C15 C 0.7830(4) 0.2205(4) 0.0876(4) 0.0649(11) Uani 1 1 d . .
C16 C 0.7501(6) 0.0933(5) 0.0642(6) 0.109(2) Uani 1 1 d . .
H161 H 0.6856 0.0406 -0.0214 0.164 Uiso 1 1 calc R U
H162 H 0.7181 0.0882 0.1166 0.164 Uiso 1 1 calc R U
H163 H 0.8261 0.0712 0.0826 0.164 Uiso 1 1 calc R U
C17 C 0.8265(6) 0.2176(6) -0.0023(6) 0.112(2) Uani 1 1 d . .
H171 H 0.7544 0.1733 -0.0856 0.168 Uiso 1 1 calc R U
H172 H 0.8912 0.1805 0.0050 0.168 Uiso 1 1 calc R U
H173 H 0.8616 0.2971 0.0163 0.168 Uiso 1 1 calc R U
C18 C 0.8849(6) 0.2968(7) 0.2189(6) 0.167(4) Uani 1 1 d . .
H181 H 0.9530 0.2641 0.2371 0.251 Uiso 1 1 calc R U
H182 H 0.8498 0.3011 0.2715 0.251 Uiso 1 1 calc R U
H183 H 0.9183 0.3749 0.2334 0.251 Uiso 1 1 calc R U
C19 C 0.1895(4) 0.2359(4) 0.1590(4) 0.0655(11) Uani 1 1 d . .
H191 H 0.1754 0.2332 0.0852 0.079 Uiso 1 1 calc R U
C20 C 0.2223(4) 0.3350(4) 0.2626(4) 0.0551(10) Uani 1 1 d . .
H201 H 0.2313 0.4090 0.2680 0.066 Uiso 1 1 calc R U
C21 C 0.2419(3) 0.3168(3) 0.3628(3) 0.0452(8) Uani 1 1 d . .
C22 C 0.2224(4) 0.1996(3) 0.3301(4) 0.0491(9) Uani 1 1 d . .
C23 C 0.2185(4) 0.2524(3) 0.5312(4) 0.0523(9) Uani 1 1 d . .
C24 C 0.2365(4) 0.3654(3) 0.5503(3) 0.0476(9) Uani 1 1 d . .
C25 C 0.2147(4) 0.4356(4) 0.6445(4) 0.0619(11) Uani 1 1 d . .
H251 H 0.2220 0.5147 0.6693 0.074 Uiso 1 1 calc R U
C26 C 0.1821(5) 0.3766(4) 0.6958(5) 0.0781(14) Uani 1 1 d . .
H261 H 0.1662 0.4109 0.7609 0.094 Uiso 1 1 calc R U
C27 C 0.2900(4) 0.5227(3) 0.5070(4) 0.0486(9) Uani 1 1 d . .
C28 C 0.4120(4) 0.6009(3) 0.5665(4) 0.0530(9) Uani 1 1 d . .
H281 H 0.4827 0.5756 0.5882 0.064 Uiso 1 1 calc R U
C29 C 0.4289(4) 0.7168(3) 0.5939(4) 0.0578(10) Uani 1 1 d . .
H291 H 0.5120 0.7688 0.6336 0.069 Uiso 1 1 calc R U
C30 C 0.3273(4) 0.7586(3) 0.5646(4) 0.0522(9) Uani 1 1 d . .
C31 C 0.2051(4) 0.6782(3) 0.5039(4) 0.0686(12) Uani 1 1 d . .
H311 H 0.1341 0.7030 0.4819 0.082 Uiso 1 1 calc R U
C32 C 0.1875(4) 0.5619(3) 0.4759(4) 0.0671(12) Uani 1 1 d . .
H321 H 0.1046 0.5092 0.4352 0.081 Uiso 1 1 calc R U
C33 C 0.3484(5) 0.8879(3) 0.5955(4) 0.0651(12) Uani 1 1 d . .
C34 C 0.3774(7) 0.9044(5) 0.5043(7) 0.117(2) Uani 1 1 d . .
H341 H 0.4619 0.9013 0.5218 0.175 Uiso 1 1 calc R U
H342 H 0.3738 0.9798 0.5113 0.175 Uiso 1 1 calc R U
H343 H 0.3150 0.8424 0.4214 0.175 Uiso 1 1 calc R U
C35 C 0.2284(6) 0.9213(5) 0.5807(6) 0.108(2) Uani 1 1 d . .
H351 H 0.2494 1.0053 0.6119 0.162 Uiso 1 1 calc R U
H352 H 0.1970 0.8998 0.6265 0.162 Uiso 1 1 calc R U
H353 H 0.1633 0.8800 0.4943 0.162 Uiso 1 1 calc R U
C36 C 0.4518(8) 0.9671(5) 0.7264(6) 0.180(4) Uani 1 1 d . .
H361 H 0.4425 0.9370 0.7775 0.270 Uiso 1 1 calc R U
H362 H 0.4460 1.0452 0.7542 0.270 Uiso 1 1 calc R U
H363 H 0.5341 0.9704 0.7325 0.270 Uiso 1 1 calc R U

loop_
_atom_site_aniso_label
_atom_site_aniso_U_11
_atom_site_aniso_U_22
_atom_site_aniso_U_33
_atom_site_aniso_U_23
_atom_site_aniso_U_13
_atom_site_aniso_U_12
S1 0.0444(5) 0.0543(6) 0.0670(7) 0.0201(5) 0.0215(5) 0.0075(5)
S2 0.0454(5) 0.0539(6) 0.0617(6) 0.0218(5) 0.0208(5) 0.0233(5)
S3 0.0585(6) 0.0489(6) 0.0609(6) 0.0178(5) 0.0297(5) 0.0180(5)
S4 0.0748(7) 0.0510(6) 0.0605(7) 0.0162(5) 0.0354(6) 0.0135(5)
S5 0.0678(7) 0.0383(5) 0.0654(7) 0.0268(5) 0.0257(5) 0.0150(5)
S6 0.1005(10) 0.0754(8) 0.0867(9) 0.0529(7) 0.0546(8) 0.0203(7)
N1 0.0370(16) 0.0464(17) 0.0558(19) 0.0226(15) 0.0223(14) 0.0148(13)
N2 0.064(2) 0.0320(15) 0.060(2) 0.0226(15) 0.0351(17) 0.0099(14)
C1 0.057(3) 0.042(2) 0.069(3) 0.018(2) 0.028(2) 0.0083(19)
C2 0.049(2) 0.051(2) 0.063(2) 0.028(2) 0.029(2) 0.0206(18)
C3 0.0431(19) 0.0443(19) 0.045(2) 0.0233(16) 0.0235(17) 0.0155(16)
C4 0.0413(19) 0.047(2) 0.049(2) 0.0213(17) 0.0220(17) 0.0157(16)
C5 0.046(2) 0.048(2) 0.053(2) 0.0266(18) 0.0258(18) 0.0159(16)
C6 0.0396(19) 0.0437(19) 0.053(2) 0.0254(17) 0.0247(17) 0.0129(15)
C7 0.043(2) 0.052(2) 0.062(3) 0.027(2) 0.0194(19) 0.0090(18)
C8 0.053(2) 0.052(2) 0.053(2) 0.017(2) 0.017(2) 0.0096(19)
C9 0.0380(19) 0.047(2) 0.051(2) 0.0243(17) 0.0216(17) 0.0144(16)
C10 0.052(2) 0.075(3) 0.075(3) 0.047(2) 0.039(2) 0.027(2)
C11 0.060(3) 0.070(3) 0.071(3) 0.046(2) 0.037(2) 0.030(2)
C12 0.041(2) 0.043(2) 0.061(2) 0.0218(18) 0.0248(18) 0.0139(16)
C13 0.055(2) 0.065(3) 0.083(3) 0.044(2) 0.045(2) 0.024(2)
C14 0.052(2) 0.062(2) 0.078(3) 0.046(2) 0.038(2) 0.0260(19)
C15 0.051(2) 0.067(3) 0.076(3) 0.032(2) 0.031(2) 0.030(2)
C16 0.117(5) 0.102(4) 0.153(6) 0.078(4) 0.080(5) 0.076(4)
C17 0.096(4) 0.159(6) 0.162(6) 0.107(5) 0.096(5) 0.083(4)
C18 0.061(4) 0.178(7) 0.105(5) -0.026(5) -0.002(3) 0.061(4)
C19 0.070(3) 0.076(3) 0.062(3) 0.038(2) 0.040(2) 0.020(2)
C20 0.057(2) 0.055(2) 0.066(3) 0.035(2) 0.037(2) 0.0181(19)
C21 0.0423(19) 0.0391(18) 0.057(2) 0.0232(17) 0.0286(17) 0.0113(15)
C22 0.047(2) 0.0406(19) 0.056(2) 0.0217(17) 0.0259(18) 0.0113(16)
C23 0.051(2) 0.045(2) 0.053(2) 0.0263(18) 0.0203(18) 0.0046(17)
C24 0.049(2) 0.0378(19) 0.048(2) 0.0200(17) 0.0217(18) 0.0076(16)
C25 0.071(3) 0.052(2) 0.060(3) 0.024(2) 0.035(2) 0.019(2)
C26 0.094(4) 0.082(3) 0.076(3) 0.039(3) 0.056(3) 0.030(3)
C27 0.055(2) 0.0297(17) 0.057(2) 0.0212(16) 0.0265(19) 0.0088(16)
C28 0.050(2) 0.041(2) 0.072(3) 0.0297(19) 0.034(2) 0.0152(17)
C29 0.052(2) 0.039(2) 0.076(3) 0.028(2) 0.030(2) 0.0053(17)
C30 0.061(2) 0.0364(19) 0.054(2) 0.0225(17) 0.025(2) 0.0124(17)
C31 0.051(2) 0.046(2) 0.088(3) 0.032(2) 0.019(2) 0.0182(19)
C32 0.043(2) 0.044(2) 0.086(3) 0.028(2) 0.017(2) 0.0060(18)
C33 0.080(3) 0.037(2) 0.075(3) 0.029(2) 0.034(2) 0.017(2)
C34 0.183(7) 0.075(4) 0.183(7) 0.090(4) 0.136(6) 0.065(4)
C35 0.138(5) 0.067(3) 0.162(6) 0.064(4) 0.098(5) 0.058(4)
C36 0.213(9) 0.035(3) 0.120(6) 0.015(3) -0.026(5) 0.009(4)

loop_
_atom_type_symbol
_atom_type_description
_atom_type_scat_dispersion_real
_atom_type_scat_dispersion_imag
_atom_type_scat_source
C C 0.0033 0.0016 'International Tables Vol C Tables 4.2.6.8 and 6.1.1.4'
H H 0.0000 0.0000 'International Tables Vol C Tables 4.2.6.8 and 6.1.1.4'
N N 0.0061 0.0033 'International Tables Vol C Tables 4.2.6.8 and 6.1.1.4'
S S 0.1246 0.1234 'International Tables Vol C Tables 4.2.6.8 and 6.1.1.4'

loop_
_geom_angle_atom_site_label_1
_geom_angle_atom_site_label_2
_geom_angle_atom_site_label_3
_geom_angle
C1 S1 C4 90.88(19)
C4 S2 C5 94.24(17)
C5 S3 C8 90.7(2)
C22 S4 C19 91.4(2)
C23 S5 C22 94.48(18)
C26 S6 C23 91.4(2)
C6 N1 C3 116.0(3)
C6 N1 C9 119.7(3)
C3 N1 C9 117.3(3)
C21 N2 C24 118.2(3)
C21 N2 C27 118.7(3)
C24 N2 C27 117.9(3)
C2 C1 S1 112.8(3)
C2 C1 H11 126(3)
S1 C1 H11 121(3)
C1 C2 C3 111.8(4)
C1 C2 H21 124.1
C3 C2 H21 124.1
C4 C3 N1 122.4(3)
C4 C3 C2 112.9(3)
N1 C3 C2 124.6(3)
C3 C4 S1 111.5(3)
C3 C4 S2 126.2(3)
S1 C4 S2 122.3(2)
C6 C5 S3 112.7(3)
C6 C5 S2 124.3(3)
S3 C5 S2 122.9(2)
C5 C6 N1 123.9(3)
C5 C6 C7 111.6(3)
N1 C6 C7 124.5(3)
C8 C7 C6 112.3(4)
C8 C7 H71 123.8
C6 C7 H71 123.8
C7 C8 S3 112.7(3)
C7 C8 H81 123.6
S3 C8 H81 123.6
C10 C9 C14 119.1(3)
C10 C9 N1 121.9(3)
C14 C9 N1 119.0(3)
C9 C10 C11 120.6(4)
C9 C10 H101 119.7
C11 C10 H101 119.7
C10 C11 C12 121.3(4)
C10 C11 H111 119.3
C12 C11 H111 119.3
C13 C12 C11 116.7(4)
C13 C12 C15 123.3(4)
C11 C12 C15 120.0(4)
C12 C13 C14 122.3(4)
C12 C13 H131 118.9
C14 C13 H131 118.9
C9 C14 C13 119.9(4)
C9 C14 H141 120.1
C13 C14 H141 120.1
C18 C15 C17 113.2(5)
C18 C15 C16 107.2(5)
C17 C15 C16 105.2(4)
C18 C15 C12 109.9(4)
C17 C15 C12 111.7(4)
C16 C15 C12 109.5(4)
C15 C16 H161 109.5
C15 C16 H162 109.5
H161 C16 H162 109.5
C15 C16 H163 109.5
H161 C16 H163 109.5
H162 C16 H163 109.5
C15 C17 H171 109.5
C15 C17 H172 109.5
H171 C17 H172 109.5
C15 C17 H173 109.5
H171 C17 H173 109.5
H172 C17 H173 109.5
C15 C18 H181 109.5
C15 C18 H182 109.5
H181 C18 H182 109.5
C15 C18 H183 109.5
H181 C18 H183 109.5
H182 C18 H183 109.5
C20 C19 S4 111.7(3)
C20 C19 H191 124.2
S4 C19 H191 124.2
C19 C20 C21 113.5(4)
C19 C20 H201 123.2
C21 C20 H201 123.2
C22 C21 N2 122.0(3)
C22 C21 C20 111.5(3)
N2 C21 C20 126.5(3)
C21 C22 S4 111.8(3)
C21 C22 S5 124.9(3)
S4 C22 S5 123.1(2)
C24 C23 S6 111.4(3)
C24 C23 S5 125.2(3)
S6 C23 S5 123.1(2)
C23 C24 C25 112.0(4)
C23 C24 N2 121.8(3)
C25 C24 N2 126.2(3)
C26 C25 C24 112.9(4)
C26 C25 H251 123.6
C24 C25 H251 123.6
C25 C26 S6 112.4(4)
C25 C26 H261 123.8
S6 C26 H261 123.8
C32 C27 C28 119.1(3)
C32 C27 N2 121.6(3)
C28 C27 N2 119.2(3)
C27 C28 C29 119.6(4)
C27 C28 H281 120.2
C29 C28 H281 120.2
C28 C29 C30 122.4(4)
C28 C29 H291 118.8
C30 C29 H291 118.8
C29 C30 C31 117.2(3)
C29 C30 C33 121.5(4)
C31 C30 C33 121.3(4)
C32 C31 C30 120.7(4)
C32 C31 H311 119.6
C30 C31 H311 119.6
C27 C32 C31 121.0(4)
C27 C32 H321 119.5
C31 C32 H321 119.5
C36 C33 C34 113.1(6)
C36 C33 C35 107.3(5)
C34 C33 C35 106.0(4)
C36 C33 C30 109.6(4)
C34 C33 C30 108.4(4)
C35 C33 C30 112.5(4)
C33 C34 H341 109.5
C33 C34 H342 109.5
H341 C34 H342 109.5
C33 C34 H343 109.5
H341 C34 H343 109.5
H342 C34 H343 109.5
C33 C35 H351 109.5
C33 C35 H352 109.5
H351 C35 H352 109.5
C33 C35 H353 109.5
H351 C35 H353 109.5
H352 C35 H353 109.5
C33 C36 H361 109.5
C33 C36 H362 109.5
H361 C36 H362 109.5
C33 C36 H363 109.5
H361 C36 H363 109.5
H362 C36 H363 109.5

loop_
_geom_bond_atom_site_label_1
_geom_bond_atom_site_label_2
_geom_bond_distance
S1 C1 1.702(5)
S1 C4 1.719(4)
S2 C4 1.738(4)
S2 C5 1.758(4)
S3 C5 1.701(4)
S3 C8 1.706(4)
S4 C22 1.695(4)
S4 C19 1.713(5)
S5 C23 1.738(4)
S5 C22 1.749(4)
S6 C26 1.689(5)
S6 C23 1.710(4)
N1 C6 1.393(4)
N1 C3 1.403(4)
N1 C9 1.441(4)
N2 C21 1.386(5)
N2 C24 1.409(4)
N2 C27 1.438(4)
C1 C2 1.352(6)
C1 H11 0.95(5)
C2 C3 1.408(5)
C2 H21 0.9300
C3 C4 1.352(5)
C5 C6 1.354(5)
C6 C7 1.417(5)
C7 C8 1.340(5)
C7 H71 0.9300
C8 H81 0.9300
C9 C10 1.363(5)
C9 C14 1.368(5)
C10 C11 1.380(5)
C10 H101 0.9300
C11 C12 1.386(5)
C11 H111 0.9300
C12 C13 1.369(5)
C12 C15 1.533(5)
C13 C14 1.382(5)
C13 H131 0.9300
C14 H141 0.9300
C15 C18 1.475(7)
C15 C17 1.507(7)
C15 C16 1.530(7)
C16 H161 0.9600
C16 H162 0.9600
C16 H163 0.9600
C17 H171 0.9600
C17 H172 0.9600
C17 H173 0.9600
C18 H181 0.9600
C18 H182 0.9600
C18 H183 0.9600
C19 C20 1.334(6)
C19 H191 0.9300
C20 C21 1.405(5)
C20 H201 0.9300
C21 C22 1.372(5)
C23 C24 1.366(5)
C24 C25 1.396(5)
C25 C26 1.348(6)
C25 H251 0.9300
C26 H261 0.9300
C27 C32 1.368(5)
C27 C28 1.371(5)
C28 C29 1.374(5)
C28 H281 0.9300
C29 C30 1.378(5)
C29 H291 0.9300
C30 C31 1.383(5)
C30 C33 1.530(5)
C31 C32 1.377(5)
C31 H311 0.9300
C32 H321 0.9300
C33 C36 1.481(7)
C33 C34 1.503(7)
C33 C35 1.523(7)
C34 H341 0.9600
C34 H342 0.9600
C34 H343 0.9600
C35 H351 0.9600
C35 H352 0.9600
C35 H353 0.9600
C36 H361 0.9600
C36 H362 0.9600
C36 H363 0.9600

loop_
_geom_torsion_atom_site_label_1
_geom_torsion_atom_site_label_2
_geom_torsion_atom_site_label_3
_geom_torsion_atom_site_label_4
_geom_torsion
C4 S1 C1 C2 1.7(4)
S1 C1 C2 C3 -0.7(5)
C6 N1 C3 C4 27.9(5)
C9 N1 C3 C4 178.5(3)
C6 N1 C3 C2 -151.4(4)
C9 N1 C3 C2 -0.7(5)
C1 C2 C3 C4 -1.0(5)
C1 C2 C3 N1 178.3(4)
N1 C3 C4 S1 -177.1(3)
C2 C3 C4 S1 2.2(4)
N1 C3 C4 S2 3.4(5)
C2 C3 C4 S2 -177.3(3)
C1 S1 C4 C3 -2.2(3)
C1 S1 C4 S2 177.3(3)
C5 S2 C4 C3 -27.1(4)
C5 S2 C4 S1 153.4(2)
C8 S3 C5 C6 1.6(3)
C8 S3 C5 S2 -175.3(3)
C4 S2 C5 C6 27.6(4)
C4 S2 C5 S3 -155.9(2)
S3 C5 C6 N1 178.4(3)
S2 C5 C6 N1 -4.8(5)
S3 C5 C6 C7 -1.9(4)
S2 C5 C6 C7 174.9(3)
C3 N1 C6 C5 -27.1(5)
C9 N1 C6 C5 -177.0(3)
C3 N1 C6 C7 153.2(3)
C9 N1 C6 C7 3.3(5)
C5 C6 C7 C8 1.3(5)
N1 C6 C7 C8 -179.1(4)
C6 C7 C8 S3 0.0(5)
C5 S3 C8 C7 -0.9(3)
C6 N1 C9 C10 70.8(5)
C3 N1 C9 C10 -78.8(5)
C6 N1 C9 C14 -110.6(4)
C3 N1 C9 C14 99.9(4)
C14 C9 C10 C11 -0.6(6)
N1 C9 C10 C11 178.1(4)
C9 C10 C11 C12 -0.4(7)
C10 C11 C12 C13 0.7(6)
C10 C11 C12 C15 -179.6(4)
C11 C12 C13 C14 -0.1(6)
C15 C12 C13 C14 -179.8(4)
C10 C9 C14 C13 1.2(6)
N1 C9 C14 C13 -177.5(4)
C12 C13 C14 C9 -0.9(7)
C13 C12 C15 C18 114.5(6)
C11 C12 C15 C18 -65.2(6)
C13 C12 C15 C17 -11.9(6)
C11 C12 C15 C17 168.4(4)
C13 C12 C15 C16 -128.0(5)
C11 C12 C15 C16 52.3(6)
C22 S4 C19 C20 -2.4(4)
S4 C19 C20 C21 1.8(5)
C24 N2 C21 C22 -24.9(5)
C27 N2 C21 C22 -178.9(3)
C24 N2 C21 C20 153.1(4)
C27 N2 C21 C20 -0.9(5)
C19 C20 C21 C22 0.0(5)
C19 C20 C21 N2 -178.2(4)
N2 C21 C22 S4 176.5(3)
C20 C21 C22 S4 -1.8(4)
N2 C21 C22 S5 -8.0(5)
C20 C21 C22 S5 173.7(3)
C19 S4 C22 C21 2.4(3)
C19 S4 C22 S5 -173.2(3)
C23 S5 C22 C21 30.6(4)
C23 S5 C22 S4 -154.4(3)
C26 S6 C23 C24 -1.2(3)
C26 S6 C23 S5 172.8(3)
C22 S5 C23 C24 -29.7(4)
C22 S5 C23 S6 157.1(3)
S6 C23 C24 C25 0.7(4)
S5 C23 C24 C25 -173.2(3)
S6 C23 C24 N2 -179.6(3)
S5 C23 C24 N2 6.5(6)
C21 N2 C24 C23 25.8(5)
C27 N2 C24 C23 -180.0(3)
C21 N2 C24 C25 -154.5(4)
C27 N2 C24 C25 -0.3(6)
C23 C24 C25 C26 0.5(6)
N2 C24 C25 C26 -179.2(4)
C24 C25 C26 S6 -1.4(6)
C23 S6 C26 C25 1.5(4)
C21 N2 C27 C32 83.1(5)
C24 N2 C27 C32 -71.0(5)
C21 N2 C27 C28 -97.8(4)
C24 N2 C27 C28 108.1(4)
C32 C27 C28 C29 0.1(6)
N2 C27 C28 C29 -179.0(4)
C27 C28 C29 C30 0.5(6)
C28 C29 C30 C31 -0.9(6)
C28 C29 C30 C33 -179.8(4)
C29 C30 C31 C32 0.7(7)
C33 C30 C31 C32 179.5(4)
C28 C27 C32 C31 -0.3(7)
N2 C27 C32 C31 178.8(4)
C30 C31 C32 C27 -0.1(8)
C29 C30 C33 C36 -48.4(7)
C31 C30 C33 C36 132.7(6)
C29 C30 C33 C34 75.5(6)
C31 C30 C33 C34 -103.4(5)
C29 C30 C33 C35 -167.7(4)
C31 C30 C33 C35 13.5(6)
